data_7239860
loop_
_publ_author_name
'Chetia, Monikha'
'Debnath, Swapna'
'Chowdhury, Sumit'
'Chatterjee, Sunanda'

_publ_section_title
;
 Self-assembly and multifunctionality of peptide organogels: oil spill
 recovery, dye absorption and synthesis of conducting biomaterials
;
_journal_issue 9
_journal_name_full 'RSC Advances'
_journal_page_first 5220
_journal_page_last 5233
_journal_paper_doi 10.1039/C9RA10395C
_journal_volume 10
_journal_year 2020
_chemical_compound_source synthesis
_chemical_formula_sum 'C23 H28 N2 O5'
_chemical_formula_weight 412.47
_space_group_crystal_system monoclinic
_space_group_IT_number 5
_space_group_name_Hall 'I 2y'
_space_group_name_H-M_alt 'I 1 2 1'
_symmetry_cell_setting monoclinic
_atom_sites_solution_hydrogens mixed
_audit_creation_method SHELXL-2014/7
_audit_update_record
;
2019-10-25 deposited with the CCDC.	2020-01-20 downloaded from the CCDC.
;
_cell_angle_alpha 90
_cell_angle_beta 105.39(5)
_cell_angle_gamma 90
_cell_formula_units_Z 4
_cell_length_a 20.281(9)
_cell_length_b 5.226(3)
_cell_length_c 22.662(10)
_cell_measurement_reflns_used 1765
_cell_measurement_temperature 293(2)
_cell_measurement_theta_max 14.93
_cell_measurement_theta_min 3.14
_cell_volume 2316(2)
_computing_structure_refinement 'SHELXL-2014/7 (Sheldrick, 2014)'
_diffrn_ambient_temperature 293(2)
_diffrn_measured_fraction_theta_full 0.960
_diffrn_measured_fraction_theta_max 0.960
_diffrn_measurement_device_type 'Bruker APEX-II CCD'
_diffrn_measurement_method '\f and \w scans'
_diffrn_radiation_probe x-ray
_diffrn_radiation_type MoK\a
_diffrn_radiation_wavelength 0.71073
_diffrn_reflns_av_R_equivalents 0.1693
_diffrn_reflns_av_unetI/netI 0.1613
_diffrn_reflns_Laue_measured_fraction_full 0.960
_diffrn_reflns_Laue_measured_fraction_max 0.960
_diffrn_reflns_limit_h_max 24
_diffrn_reflns_limit_h_min -24
_diffrn_reflns_limit_k_max 6
_diffrn_reflns_limit_k_min -6
_diffrn_reflns_limit_l_max 26
_diffrn_reflns_limit_l_min -26
_diffrn_reflns_number 24804
_diffrn_reflns_point_group_measured_fraction_full 0.972
_diffrn_reflns_point_group_measured_fraction_max 0.972
_diffrn_reflns_theta_full 25.045
_diffrn_reflns_theta_max 25.045
_diffrn_reflns_theta_min 1.571
_exptl_absorpt_coefficient_mu 0.084
_exptl_crystal_colour colorless
_exptl_crystal_density_diffrn 1.183
_exptl_crystal_description Needle
_exptl_crystal_F_000 880
_exptl_crystal_recrystallization_method 'methanol and water'
_refine_diff_density_max 0.844
_refine_diff_density_min -0.268
_refine_diff_density_rms 0.090
_refine_ls_abs_structure_details
;
 Refined as an inversion twin.
;
_refine_ls_abs_structure_Flack -1(4)
_refine_ls_extinction_method none
_refine_ls_goodness_of_fit_ref 0.919
_refine_ls_hydrogen_treatment constr
_refine_ls_matrix_type full
_refine_ls_number_parameters 276
_refine_ls_number_reflns 3987
_refine_ls_number_restraints 1
_refine_ls_restrained_S_all 0.919
_refine_ls_R_factor_all 0.1550
_refine_ls_R_factor_gt 0.0829
_refine_ls_shift/su_max 0.000
_refine_ls_shift/su_mean 0.000
_refine_ls_structure_factor_coef Fsqd
_refine_ls_weighting_details 'w=1/[\s^2^(Fo^2^)+(0.1000P)^2^] where P=(Fo^2^+2Fc^2^)/3'
_refine_ls_weighting_scheme calc
_refine_ls_wR_factor_gt 0.1971
_refine_ls_wR_factor_ref 0.2285
_reflns_Friedel_coverage 0.808
_reflns_Friedel_fraction_full 0.988
_reflns_Friedel_fraction_max 0.988
_reflns_number_gt 1817
_reflns_number_total 3987
_reflns_threshold_expression 'I > 2\s(I)'
_cod_data_source_file c9ra10395c2.cif
_cod_data_source_block hdel_0m_a
_cod_depositor_comments 'Adding full bibliography for 7239859--7239860.cif.'
_cod_original_sg_symbol_H-M 'I 2'
_cod_database_code 7239860
_shelx_shelxl_version_number 2014/7
_shelx_space_group_comment
;
The symmetry employed for this shelxl refinement is uniquely defined
by the following loop, which should always be used as a source of
symmetry information in preference to the above space-group names.
They are only intended as comments.
;

loop_
_space_group_symop_operation_xyz
'x, y, z'
'-x, y, -z'
'x+1/2, y+1/2, z+1/2'
'-x+1/2, y+1/2, -z+1/2'

loop_
_atom_site_label
_atom_site_type_symbol
_atom_site_fract_x
_atom_site_fract_y
_atom_site_fract_z
_atom_site_U_iso_or_equiv
_atom_site_adp_type
_atom_site_occupancy
_atom_site_site_symmetry_order
_atom_site_calc_flag
_atom_site_refinement_flags_posn
_atom_site_refinement_flags_adp
O1 O 0.3489(4) 0.6325(11) 0.5621(3) 0.077(2) Uani 1 1 d . .
O2 O 0.3922(4) 0.9487(15) 0.8698(3) 0.092(3) Uani 1 1 d . .
O3 O 0.3256(3) 1.2934(13) 0.8488(3) 0.0721(18) Uani 1 1 d . .
O4 O 0.2172(3) 1.2878(11) 0.4486(3) 0.0722(18) Uani 1 1 d . .
O5 O 0.1354(3) 0.9807(10) 0.4243(3) 0.0610(16) Uani 1 1 d . .
N1 N 0.3355(3) 1.0606(12) 0.5768(3) 0.0527(18) Uani 1 1 d . .
H1 H 0.3293 1.2066 0.5587 0.063 Uiso 1 1 d R U
N2 N 0.2430(3) 0.8699(12) 0.4496(3) 0.0527(17) Uani 1 1 d . .
H2 H 0.2263 0.7187 0.4413 0.063 Uiso 1 1 d R U
C1 C 0.3786(5) 0.6030(19) 0.3382(5) 0.072(3) Uani 1 1 d . .
C2 C 0.4495(5) 0.569(2) 0.3560(5) 0.082(3) Uani 1 1 d . .
H2A H 0.4768 0.6622 0.3882 0.098 Uiso 1 1 calc R U
C3 C 0.4782(6) 0.391(2) 0.3244(6) 0.094(4) Uani 1 1 d . .
H3A H 0.5254 0.3710 0.3338 0.113 Uiso 1 1 calc R U
C4 C 0.4366(8) 0.248(2) 0.2796(6) 0.096(4) Uani 1 1 d . .
H4A H 0.4559 0.1233 0.2600 0.115 Uiso 1 1 calc R U
C5 C 0.3708(7) 0.280(3) 0.2634(5) 0.094(4) Uani 1 1 d . .
H5 H 0.3444 0.1805 0.2317 0.113 Uiso 1 1 calc R U
C6 C 0.3389(6) 0.456(2) 0.2918(5) 0.081(3) Uani 1 1 d . .
H6 H 0.2917 0.4760 0.2797 0.098 Uiso 1 1 calc R U
C7 C 0.3447(5) 0.794(2) 0.3714(4) 0.075(3) Uani 1 1 d . .
H7A H 0.2961 0.8020 0.3513 0.090 Uiso 1 1 calc R U
H7B H 0.3639 0.9628 0.3692 0.090 Uiso 1 1 calc R U
C8 C 0.3552(5) 0.7183(16) 0.4388(4) 0.059(2) Uani 1 1 d . .
H8A H 0.4037 0.7214 0.4594 0.071 Uiso 1 1 calc R U
H8B H 0.3389 0.5448 0.4409 0.071 Uiso 1 1 calc R U
C9 C 0.3170(4) 0.9001(15) 0.4724(4) 0.051(2) Uani 1 1 d . .
H9 H 0.3290 1.0770 0.4653 0.061 Uiso 1 1 calc R U
C10 C 0.3363(4) 0.8505(17) 0.5408(4) 0.053(2) Uani 1 1 d . .
C11 C 0.3427(4) 1.0597(14) 0.6410(4) 0.050(2) Uani 1 1 d . .
C12 C 0.3099(5) 1.2607(16) 0.6639(4) 0.062(2) Uani 1 1 d . .
H12 H 0.2841 1.3817 0.6376 0.075 Uiso 1 1 calc R U
C13 C 0.3171(5) 1.2740(17) 0.7261(4) 0.062(2) Uani 1 1 d . .
H13 H 0.2974 1.4100 0.7417 0.074 Uiso 1 1 calc R U
C14 C 0.3528(4) 1.0896(16) 0.7657(4) 0.051(2) Uani 1 1 d . .
C15 C 0.3849(5) 0.9001(17) 0.7422(4) 0.068(3) Uani 1 1 d . .
H15 H 0.4111 0.7798 0.7685 0.081 Uiso 1 1 calc R U
C16 C 0.3795(5) 0.8833(17) 0.6812(4) 0.060(2) Uani 1 1 d . .
H16 H 0.4012 0.7502 0.6666 0.072 Uiso 1 1 calc R U
C17 C 0.3588(5) 1.1026(19) 0.8321(4) 0.060(2) Uani 1 1 d . .
C18 C 0.3338(5) 1.318(2) 0.9149(4) 0.081(3) Uani 1 1 d . .
H18A H 0.3067 1.1905 0.9279 0.121 Uiso 1 1 calc R U
H18B H 0.3189 1.4852 0.9236 0.121 Uiso 1 1 calc R U
H18C H 0.3810 1.2957 0.9363 0.121 Uiso 1 1 calc R U
C19 C 0.1992(4) 1.0659(17) 0.4418(4) 0.0499(19) Uani 1 1 d . .
C20 C 0.0754(4) 1.1592(16) 0.4063(4) 0.059(2) Uani 1 1 d . .
C21 C 0.0736(5) 1.334(2) 0.4607(4) 0.077(3) Uani 1 1 d . .
H21A H 0.0710 1.2315 0.4951 0.116 Uiso 1 1 calc R U
H21B H 0.0343 1.4444 0.4493 0.116 Uiso 1 1 calc R U
H21C H 0.1144 1.4366 0.4716 0.116 Uiso 1 1 calc R U
C22 C 0.0795(5) 1.320(2) 0.3524(4) 0.073(3) Uani 1 1 d . .
H22A H 0.1217 1.4138 0.3623 0.110 Uiso 1 1 calc R U
H22B H 0.0418 1.4371 0.3425 0.110 Uiso 1 1 calc R U
H22C H 0.0777 1.2108 0.3179 0.110 Uiso 1 1 calc R U
C23 C 0.0161(5) 0.9802(19) 0.3902(6) 0.094(4) Uani 1 1 d . .
H23A H 0.0171 0.8861 0.3540 0.141 Uiso 1 1 calc R U
H23B H -0.0257 1.0758 0.3827 0.141 Uiso 1 1 calc R U
H23C H 0.0188 0.8632 0.4234 0.141 Uiso 1 1 calc R U

loop_
_atom_site_aniso_label
_atom_site_aniso_U_11
_atom_site_aniso_U_22
_atom_site_aniso_U_33
_atom_site_aniso_U_23
_atom_site_aniso_U_13
_atom_site_aniso_U_12
O1 0.117(6) 0.046(4) 0.067(4) 0.006(3) 0.022(4) 0.007(4)
O2 0.130(7) 0.088(5) 0.052(4) 0.004(4) 0.015(4) 0.031(5)
O3 0.084(5) 0.079(4) 0.054(4) 0.001(3) 0.020(3) 0.029(4)
O4 0.061(4) 0.040(3) 0.115(5) 0.002(3) 0.022(3) 0.002(3)
O5 0.053(4) 0.040(3) 0.090(5) 0.005(3) 0.018(3) 0.008(3)
N1 0.069(5) 0.037(4) 0.054(4) 0.001(3) 0.020(3) 0.007(3)
N2 0.053(4) 0.038(4) 0.066(5) -0.001(3) 0.014(3) -0.006(3)
C1 0.094(8) 0.062(6) 0.075(7) 0.019(6) 0.050(6) 0.011(6)
C2 0.061(7) 0.088(7) 0.101(8) -0.016(6) 0.031(6) 0.004(6)
C3 0.084(8) 0.092(8) 0.125(10) -0.010(8) 0.060(7) -0.007(7)
C4 0.137(12) 0.073(7) 0.099(9) -0.012(7) 0.070(9) -0.002(8)
C5 0.091(9) 0.108(10) 0.083(8) -0.027(7) 0.023(7) 0.004(8)
C6 0.082(7) 0.096(8) 0.066(7) -0.013(6) 0.019(6) 0.005(6)
C7 0.092(7) 0.084(7) 0.059(6) 0.009(5) 0.039(5) 0.027(6)
C8 0.064(6) 0.051(5) 0.068(6) 0.005(4) 0.030(5) 0.007(4)
C9 0.049(5) 0.044(5) 0.066(6) 0.004(4) 0.026(4) 0.002(4)
C10 0.052(5) 0.053(6) 0.055(5) -0.002(5) 0.018(4) -0.004(4)
C11 0.057(5) 0.039(5) 0.057(5) -0.006(4) 0.019(4) -0.008(4)
C12 0.072(6) 0.048(5) 0.074(7) 0.008(4) 0.032(5) 0.011(5)
C13 0.073(6) 0.050(5) 0.068(6) -0.001(5) 0.029(5) 0.013(5)
C14 0.052(5) 0.049(5) 0.052(5) -0.002(4) 0.013(4) 0.001(4)
C15 0.081(7) 0.058(6) 0.055(6) 0.000(5) 0.002(5) 0.017(5)
C16 0.067(6) 0.055(5) 0.058(6) -0.002(5) 0.016(4) 0.020(5)
C17 0.057(6) 0.055(5) 0.066(6) -0.002(5) 0.012(5) 0.000(5)
C18 0.092(8) 0.096(8) 0.056(6) -0.007(6) 0.023(5) 0.006(7)
C19 0.048(5) 0.046(5) 0.055(5) 0.002(4) 0.013(4) 0.005(4)
C20 0.055(6) 0.048(5) 0.076(6) 0.007(5) 0.023(4) 0.007(4)
C21 0.096(8) 0.078(7) 0.069(6) 0.004(6) 0.043(5) 0.017(6)
C22 0.087(7) 0.071(6) 0.060(6) 0.002(5) 0.017(5) 0.005(6)
C23 0.054(6) 0.058(6) 0.161(12) 0.008(7) 0.012(6) -0.002(5)

loop_
_atom_type_symbol
_atom_type_description
_atom_type_scat_dispersion_real
_atom_type_scat_dispersion_imag
_atom_type_scat_source
C C 0.0033 0.0016 'International Tables Vol C Tables 4.2.6.8 and 6.1.1.4'
H H 0.0000 0.0000 'International Tables Vol C Tables 4.2.6.8 and 6.1.1.4'
N N 0.0061 0.0033 'International Tables Vol C Tables 4.2.6.8 and 6.1.1.4'
O O 0.0106 0.0060 'International Tables Vol C Tables 4.2.6.8 and 6.1.1.4'

loop_
_geom_angle_atom_site_label_1
_geom_angle_atom_site_label_2
_geom_angle_atom_site_label_3
_geom_angle
C17 O3 C18 115.7(7)
C19 O5 C20 121.9(7)
C10 N1 C11 126.3(7)
C10 N1 H1 116.8
C11 N1 H1 116.9
C19 N2 C9 123.2(7)
C19 N2 H2 117.8
C9 N2 H2 119.0
C6 C1 C2 119.7(9)
C6 C1 C7 119.7(10)
C2 C1 C7 120.5(10)
C3 C2 C1 118.5(11)
C3 C2 H2A 120.8
C1 C2 H2A 120.8
C4 C3 C2 119.4(12)
C4 C3 H3A 120.3
C2 C3 H3A 120.3
C5 C4 C3 121.9(11)
C5 C4 H4A 119.1
C3 C4 H4A 119.1
C4 C5 C6 121.8(12)
C4 C5 H5 119.1
C6 C5 H5 119.1
C1 C6 C5 118.6(11)
C1 C6 H6 120.7
C5 C6 H6 120.7
C1 C7 C8 111.1(8)
C1 C7 H7A 109.4
C8 C7 H7A 109.4
C1 C7 H7B 109.4
C8 C7 H7B 109.4
H7A C7 H7B 108.0
C7 C8 C9 112.0(7)
C7 C8 H8A 109.2
C9 C8 H8A 109.2
C7 C8 H8B 109.2
C9 C8 H8B 109.2
H8A C8 H8B 107.9
N2 C9 C10 107.7(6)
N2 C9 C8 111.2(7)
C10 C9 C8 111.7(7)
N2 C9 H9 108.7
C10 C9 H9 108.7
C8 C9 H9 108.7
O1 C10 N1 122.7(7)
O1 C10 C9 121.7(7)
N1 C10 C9 115.5(7)
C16 C11 C12 118.9(8)
C16 C11 N1 124.8(7)
C12 C11 N1 116.3(8)
C13 C12 C11 118.7(8)
C13 C12 H12 120.6
C11 C12 H12 120.6
C12 C13 C14 121.5(8)
C12 C13 H13 119.2
C14 C13 H13 119.2
C15 C14 C13 118.2(7)
C15 C14 C17 120.7(8)
C13 C14 C17 121.1(8)
C16 C15 C14 121.6(8)
C16 C15 H15 119.2
C14 C15 H15 119.2
C15 C16 C11 121.0(8)
C15 C16 H16 119.5
C11 C16 H16 119.5
O2 C17 O3 121.5(8)
O2 C17 C14 123.7(8)
O3 C17 C14 114.7(8)
O3 C18 H18A 109.5
O3 C18 H18B 109.5
H18A C18 H18B 109.5
O3 C18 H18C 109.5
H18A C18 H18C 109.5
H18B C18 H18C 109.5
O4 C19 O5 126.5(8)
O4 C19 N2 123.4(8)
O5 C19 N2 110.1(8)
C23 C20 O5 102.7(7)
C23 C20 C22 111.5(9)
O5 C20 C22 110.6(7)
C23 C20 C21 112.4(8)
O5 C20 C21 109.9(7)
C22 C20 C21 109.7(7)
C20 C21 H21A 109.5
C20 C21 H21B 109.5
H21A C21 H21B 109.5
C20 C21 H21C 109.5
H21A C21 H21C 109.5
H21B C21 H21C 109.5
C20 C22 H22A 109.5
C20 C22 H22B 109.5
H22A C22 H22B 109.5
C20 C22 H22C 109.5
H22A C22 H22C 109.5
H22B C22 H22C 109.5
C20 C23 H23A 109.5
C20 C23 H23B 109.5
H23A C23 H23B 109.5
C20 C23 H23C 109.5
H23A C23 H23C 109.5
H23B C23 H23C 109.5

loop_
_geom_bond_atom_site_label_1
_geom_bond_atom_site_label_2
_geom_bond_distance
O1 C10 1.237(10)
O2 C17 1.237(11)
O3 C17 1.314(11)
O3 C18 1.468(10)
O4 C19 1.213(10)
O5 C19 1.327(10)
O5 C20 1.502(10)
N1 C10 1.370(10)
N1 C11 1.424(10)
N1 H1 0.8593
N2 C19 1.336(10)
N2 C9 1.460(10)
N2 H2 0.8607
C1 C6 1.376(15)
C1 C2 1.399(13)
C1 C7 1.519(13)
C2 C3 1.390(15)
C2 H2A 0.9300
C3 C4 1.360(17)
C3 H3A 0.9300
C4 C5 1.297(15)
C4 H4A 0.9300
C5 C6 1.381(16)
C5 H5 0.9300
C6 H6 0.9300
C7 C8 1.539(13)
C7 H7A 0.9700
C7 H7B 0.9700
C8 C9 1.547(11)
C8 H8A 0.9700
C8 H8B 0.9700
C9 C10 1.518(12)
C9 H9 0.9800
C11 C16 1.370(12)
C11 C12 1.413(11)
C12 C13 1.379(12)
C12 H12 0.9300
C13 C14 1.384(11)
C13 H13 0.9300
C14 C15 1.369(12)
C14 C17 1.478(12)
C15 C16 1.360(13)
C15 H15 0.9300
C16 H16 0.9300
C18 H18A 0.9600
C18 H18B 0.9600
C18 H18C 0.9600
C20 C23 1.490(13)
C20 C22 1.503(12)
C20 C21 1.544(13)
C21 H21A 0.9600
C21 H21B 0.9600
C21 H21C 0.9600
C22 H22A 0.9600
C22 H22B 0.9600
C22 H22C 0.9600
C23 H23A 0.9600
C23 H23B 0.9600
C23 H23C 0.9600

loop_
_geom_torsion_atom_site_label_1
_geom_torsion_atom_site_label_2
_geom_torsion_atom_site_label_3
_geom_torsion_atom_site_label_4
_geom_torsion
C6 C1 C2 C3 2.1(15)
C7 C1 C2 C3 179.9(10)
C1 C2 C3 C4 -3.4(16)
C2 C3 C4 C5 3.3(18)
C3 C4 C5 C6 -1.8(19)
C2 C1 C6 C5 -0.6(15)
C7 C1 C6 C5 -178.4(10)
C4 C5 C6 C1 0.4(18)
C6 C1 C7 C8 114.6(11)
C2 C1 C7 C8 -63.2(11)
C1 C7 C8 C9 -176.1(8)
C19 N2 C9 C10 95.9(8)
C19 N2 C9 C8 -141.4(7)
C7 C8 C9 N2 68.5(9)
C7 C8 C9 C10 -171.1(7)
C11 N1 C10 O1 -5.9(12)
C11 N1 C10 C9 171.1(7)
N2 C9 C10 O1 87.6(9)
C8 C9 C10 O1 -34.9(11)
N2 C9 C10 N1 -89.5(8)
C8 C9 C10 N1 148.0(7)
C10 N1 C11 C16 30.2(12)
C10 N1 C11 C12 -151.1(8)
C16 C11 C12 C13 0.9(12)
N1 C11 C12 C13 -177.9(8)
C11 C12 C13 C14 -2.9(12)
C12 C13 C14 C15 4.0(13)
C12 C13 C14 C17 -178.6(8)
C13 C14 C15 C16 -3.2(14)
C17 C14 C15 C16 179.4(9)
C14 C15 C16 C11 1.3(14)
C12 C11 C16 C15 -0.1(13)
N1 C11 C16 C15 178.5(8)
C18 O3 C17 O2 3.0(13)
C18 O3 C17 C14 -176.8(8)
C15 C14 C17 O2 0.2(14)
C13 C14 C17 O2 -177.1(9)
C15 C14 C17 O3 180.0(8)
C13 C14 C17 O3 2.7(12)
C20 O5 C19 O4 4.0(13)
C20 O5 C19 N2 -174.1(7)
C9 N2 C19 O4 5.7(12)
C9 N2 C19 O5 -176.2(6)
C19 O5 C20 C23 179.6(8)
C19 O5 C20 C22 60.6(10)
C19 O5 C20 C21 -60.7(9)
